data_4510836
loop_
_publ_author_name
'Walters, Annemarie J. C.'
'Jellema, Erica'
'Finger, Markus'
'Aarnoutse, Petra'
'Smits, Jan M. M.'
'Reek, Joost N. H.'
'de Bruin, Bas'

_publ_contact_author
;
        J.M.M. Smits
        Solid State Chemistry Department
        Institute for Molecules and Materials
        Radboud University Nijmegen
        Heyendaalseweg 135
        6525 AJ  Nijmegen
        The Netherlands
;
_publ_section_title
;
 Rh-Mediated Carbene Polymerization: from Multistep Catalyst Activation to
 Alcohol-Mediated Chain-Transfer
;
_journal_issue 2
_journal_name_full 'ACS Catalysis'
_journal_page_first 246
_journal_paper_doi 10.1021/cs200607s
_journal_volume 2
_journal_year 2012
_chemical_formula_sum 'C35 H38 P Rh'
_chemical_formula_weight 592.53
_chemical_name_systematic
;
 ?
;
_space_group_IT_number 15
_symmetry_cell_setting monoclinic
_symmetry_space_group_name_Hall '-C 2yc'
_symmetry_space_group_name_H-M 'C 1 2/c 1'
_atom_sites_solution_hydrogens geom
_atom_sites_solution_primary direct
_atom_sites_solution_secondary difmap
_audit_creation_date 2006-07-27
_audit_creation_method 'SHELXL, adapted and expanded'
_cell_angle_alpha 90.00
_cell_angle_beta 107.394(9)
_cell_angle_gamma 90.00
_cell_formula_units_Z 8
_cell_length_a 32.151(4)
_cell_length_b 9.3724(10)
_cell_length_c 19.869(3)
_cell_measurement_reflns_used 716
_cell_measurement_temperature 208(2)
_cell_measurement_theta_max 27.500
_cell_measurement_theta_min 2.150
_cell_volume 5713.4(13)
_computing_data_collection
;
Nonius "Collect" program suite (Nonius, 1999)
;
_computing_data_reduction
;
Nonius "EvalCCD" program suite (Duisenberg, 1998)
;
_computing_molecular_graphics
;
PLATON (Spek, 2003)
;
_computing_structure_refinement 'SHELXL-97 (Sheldrick, 1997)'
_computing_structure_solution
;
DIRDIF (Beurskens et al., 1996),
PATTY (Beurskens et al., 1987)
;
_diffrn_ambient_temperature 208(2)
_diffrn_detector_area_resol_mean 18.4
_diffrn_measured_fraction_theta_full 0.468
_diffrn_measured_fraction_theta_max 0.471
_diffrn_measurement_device 'Nonius KappaCCD'
_diffrn_measurement_method 'area detector \f and \w scan'
_diffrn_radiation_monochromator graphite
_diffrn_radiation_source 'fine-focus sealed tube'
_diffrn_radiation_type MoK\a
_diffrn_radiation_wavelength 0.71073
_diffrn_reflns_av_R_equivalents 0.0551
_diffrn_reflns_av_sigmaI/netI 0.0252
_diffrn_reflns_limit_h_max 41
_diffrn_reflns_limit_h_min -41
_diffrn_reflns_limit_k_max 12
_diffrn_reflns_limit_k_min -12
_diffrn_reflns_limit_l_max 25
_diffrn_reflns_limit_l_min -25
_diffrn_reflns_number 84976
_diffrn_reflns_theta_full 25.00
_diffrn_reflns_theta_max 27.50
_diffrn_reflns_theta_min 2.15
_diffrn_standards_decay_% 0.000
_diffrn_standards_interval_time 0
_diffrn_standards_number 0
_exptl_absorpt_coefficient_mu 0.676
_exptl_absorpt_correction_T_max 1.000
_exptl_absorpt_correction_T_min 0.892
_exptl_absorpt_correction_type multi-scan
_exptl_absorpt_process_details 'SADABS multiscan (Sheldrick, 1996)'
_exptl_crystal_colour 'translucent orange'
_exptl_crystal_density_diffrn 1.378
_exptl_crystal_density_method 'not measured'
_exptl_crystal_description 'rather regular rod'
_exptl_crystal_F_000 2464
_exptl_crystal_size_max 0.27
_exptl_crystal_size_mid 0.15
_exptl_crystal_size_min 0.08
_refine_diff_density_max 0.918
_refine_diff_density_min -0.373
_refine_diff_density_rms 0.083
_refine_ls_extinction_method none
_refine_ls_goodness_of_fit_all 1.247
_refine_ls_goodness_of_fit_ref 1.247
_refine_ls_hydrogen_treatment constr
_refine_ls_matrix_type full
_refine_ls_number_parameters 337
_refine_ls_number_reflns 6567
_refine_ls_number_restraints 0
_refine_ls_restrained_S_all 1.247
_refine_ls_R_factor_all 0.0502
_refine_ls_R_factor_gt 0.0403
_refine_ls_R_factor_obs 0.0403
_refine_ls_shift/esd_max 0.001
_refine_ls_shift/esd_mean 0.000
_refine_ls_shift/su_max 0.001
_refine_ls_shift/su_mean 0.000
_refine_ls_structure_factor_coef Fsqd
_refine_ls_weighting_details
;
w=1/[\s^2^(Fo^2^)+(0.0260P)^2^+18.6289P] where P=(Fo^2^+2Fc^2^)/3
;
_refine_ls_weighting_scheme calc
_refine_ls_wR_factor_all 0.0940
_refine_ls_wR_factor_gt 0.0905
_refine_ls_wR_factor_obs 0.0905
_refine_ls_wR_factor_ref 0.0940
_reflns_number_gt 5688
_reflns_number_observed 5688
_reflns_number_total 6567
_reflns_observed_criterion >2sigma(I)
_reflns_threshold_expression >2sigma(I)
_cod_data_source_file '[Rh(cod)(Mes)(PPh3)].cif'
_cod_data_source_block EJ8020
_cod_depositor_comments
;
The following automatic conversions were performed:

'_geom_bond_publ_flag' value 'Y' changed to 'y' according to
/usr/data/users/saulius/automatic-downloads/retrospective/ACS/lib/dictionaries/cif_core.dic
dictionary named 'cif_core.dic' version 2.4.2 from 2011-04-26 (44
times).

'_geom_angle_publ_flag' value 'Y' changed to 'y' according
to
/usr/data/users/saulius/automatic-downloads/retrospective/ACS/lib/dictionaries/cif_core.dic
dictionary named 'cif_core.dic' version 2.4.2 from 2011-04-26 (75
times).

Automatic conversion script
Id: cif_fix_values 2281 2013-09-26 08:29:07Z andrius 
;
_cod_original_cell_volume 5713.5(13)
_cod_original_sg_symbol_H-M 'C 2/c'
_cod_database_code 4510836

loop_
_symmetry_equiv_pos_as_xyz
'x, y, z'
'-x, y, -z+1/2'
'x+1/2, y+1/2, z'
'-x+1/2, y+1/2, -z+1/2'
'-x, -y, -z'
'x, -y, z-1/2'
'-x+1/2, -y+1/2, -z'
'x+1/2, -y+1/2, z-1/2'

loop_
_atom_site_label
_atom_site_type_symbol
_atom_site_fract_x
_atom_site_fract_y
_atom_site_fract_z
_atom_site_U_iso_or_equiv
_atom_site_adp_type
_atom_site_occupancy
_atom_site_calc_flag
_atom_site_refinement_flags
Rh1 Rh 0.094685(7) 0.21646(2) 0.467766(11) 0.02177(7) Uani 1 d .
C1 C 0.13326(10) 0.3862(3) 0.45904(15) 0.0264(6) Uani 1 d .
C2 C 0.17334(11) 0.3621(4) 0.44537(17) 0.0335(7) Uani 1 d .
C3 C 0.19700(12) 0.4764(5) 0.43090(19) 0.0439(9) Uani 1 d .
H3 H 0.2234 0.4579 0.4211 0.053 Uiso 1 calc R
C4 C 0.18314(13) 0.6156(4) 0.43039(19) 0.0443(9) Uani 1 d .
C5 C 0.14496(12) 0.6391(4) 0.44607(17) 0.0383(8) Uani 1 d .
H5 H 0.1353 0.7335 0.4472 0.046 Uiso 1 calc R
C6 C 0.12000(11) 0.5286(3) 0.46038(16) 0.0294(7) Uani 1 d .
C7 C 0.19115(13) 0.2138(4) 0.4477(2) 0.0468(9) Uani 1 d .
H7A H 0.2185 0.2164 0.4364 0.070 Uiso 1 calc R
H7B H 0.1704 0.1545 0.4136 0.070 Uiso 1 calc R
H7C H 0.1961 0.1744 0.4946 0.070 Uiso 1 calc R
C8 C 0.20817(17) 0.7377(5) 0.4107(3) 0.0697(15) Uani 1 d .
H8A H 0.1932 0.7692 0.3631 0.105 Uiso 1 calc R
H8B H 0.2373 0.7058 0.4131 0.105 Uiso 1 calc R
H8C H 0.2101 0.8162 0.4433 0.105 Uiso 1 calc R
C9 C 0.07993(12) 0.5650(4) 0.48133(19) 0.0386(8) Uani 1 d .
H9A H 0.0874 0.5699 0.5323 0.058 Uiso 1 calc R
H9B H 0.0580 0.4919 0.4639 0.058 Uiso 1 calc R
H9C H 0.0686 0.6565 0.4612 0.058 Uiso 1 calc R
C11 C 0.08133(12) 0.1873(4) 0.35370(16) 0.0351(8) Uani 1 d .
H11 H 0.1084 0.2302 0.3577 0.042 Uiso 1 calc R
C12 C 0.04952(11) 0.2726(4) 0.36400(16) 0.0345(8) Uani 1 d .
H12 H 0.0568 0.3682 0.3764 0.041 Uiso 1 calc R
C13 C 0.00362(12) 0.2261(4) 0.35712(19) 0.0418(9) Uani 1 d .
H13A H -0.0042 0.1471 0.3233 0.050 Uiso 1 calc R
H13B H -0.0163 0.3054 0.3382 0.050 Uiso 1 calc R
C14 C -0.00239(11) 0.1783(4) 0.4271(2) 0.0413(9) Uani 1 d .
H14A H -0.0082 0.2624 0.4522 0.050 Uiso 1 calc R
H14B H -0.0280 0.1159 0.4174 0.050 Uiso 1 calc R
C15 C 0.03643(10) 0.1004(3) 0.47412(17) 0.0315(7) Uani 1 d .
H15 H 0.0442 0.1215 0.5225 0.038 Uiso 1 calc R
C16 C 0.06147(11) 0.0021(3) 0.45345(17) 0.0320(7) Uani 1 d .
H16 H 0.0858 -0.0345 0.4882 0.038 Uiso 1 calc R
C17 C 0.05296(13) -0.0527(4) 0.37878(18) 0.0409(8) Uani 1 d .
H17A H 0.0216 -0.0480 0.3545 0.049 Uiso 1 calc R
H17B H 0.0618 -0.1531 0.3805 0.049 Uiso 1 calc R
C18 C 0.07719(14) 0.0312(4) 0.33658(19) 0.0455(9) Uani 1 d .
H18A H 0.1064 -0.0093 0.3454 0.055 Uiso 1 calc R
H18B H 0.0619 0.0198 0.2862 0.055 Uiso 1 calc R
P1 P 0.12931(2) 0.20245(8) 0.58784(4) 0.02011(15) Uani 1 d .
C21 C 0.18549(9) 0.2639(3) 0.62843(15) 0.0243(6) Uani 1 d .
C22 C 0.21777(10) 0.1784(3) 0.67169(17) 0.0316(7) Uani 1 d .
H22 H 0.2120 0.0820 0.6782 0.038 Uiso 1 calc R
C23 C 0.25861(11) 0.2349(4) 0.70541(19) 0.0369(8) Uani 1 d .
H23 H 0.2804 0.1762 0.7344 0.044 Uiso 1 calc R
C24 C 0.26738(11) 0.3750(4) 0.69670(18) 0.0358(8) Uani 1 d .
H24 H 0.2950 0.4129 0.7201 0.043 Uiso 1 calc R
C25 C 0.23576(11) 0.4607(4) 0.65364(17) 0.0338(7) Uani 1 d .
H25 H 0.2419 0.5570 0.6475 0.041 Uiso 1 calc R
C26 C 0.19520(10) 0.4063(3) 0.61953(16) 0.0294(7) Uani 1 d .
H26 H 0.1739 0.4656 0.5900 0.035 Uiso 1 calc R
C27 C 0.10204(10) 0.2965(3) 0.64411(15) 0.0241(6) Uani 1 d .
C28 C 0.05857(11) 0.3335(4) 0.61738(18) 0.0360(8) Uani 1 d .
H28 H 0.0436 0.3158 0.5697 0.043 Uiso 1 calc R
C29 C 0.03698(13) 0.3962(5) 0.6603(2) 0.0524(11) Uani 1 d .
H29 H 0.0072 0.4187 0.6420 0.063 Uiso 1 calc R
C30 C 0.05868(14) 0.4256(5) 0.7294(2) 0.0527(11) Uani 1 d .
H30 H 0.0438 0.4679 0.7584 0.063 Uiso 1 calc R
C31 C 0.10193(13) 0.3936(4) 0.75625(18) 0.0461(9) Uani 1 d .
H31 H 0.1170 0.4166 0.8033 0.055 Uiso 1 calc R
C32 C 0.12354(11) 0.3272(4) 0.71401(17) 0.0350(7) Uani 1 d .
H32 H 0.1531 0.3027 0.7330 0.042 Uiso 1 calc R
C33 C 0.13216(9) 0.0197(3) 0.61987(14) 0.0230(6) Uani 1 d .
C34 C 0.15462(11) -0.0793(3) 0.59166(16) 0.0296(7) Uani 1 d .
H34 H 0.1680 -0.0492 0.5580 0.036 Uiso 1 calc R
C35 C 0.15765(11) -0.2196(4) 0.61194(17) 0.0345(7) Uani 1 d .
H35 H 0.1737 -0.2840 0.5933 0.041 Uiso 1 calc R
C36 C 0.13712(11) -0.2663(3) 0.65983(18) 0.0353(8) Uani 1 d .
H36 H 0.1388 -0.3629 0.6732 0.042 Uiso 1 calc R
C37 C 0.11441(11) -0.1716(4) 0.68773(18) 0.0337(7) Uani 1 d .
H37 H 0.1003 -0.2035 0.7201 0.040 Uiso 1 calc R
C38 C 0.11207(10) -0.0284(3) 0.66853(16) 0.0279(6) Uani 1 d .
H38 H 0.0968 0.0362 0.6886 0.034 Uiso 1 calc R

loop_
_atom_site_aniso_label
_atom_site_aniso_U_11
_atom_site_aniso_U_22
_atom_site_aniso_U_33
_atom_site_aniso_U_23
_atom_site_aniso_U_13
_atom_site_aniso_U_12
Rh1 0.02512(12) 0.02228(12) 0.01674(11) 0.00178(9) 0.00446(8) -0.00406(10)
C1 0.0283(15) 0.0302(16) 0.0195(14) 0.0013(12) 0.0052(12) -0.0084(13)
C2 0.0361(18) 0.0397(19) 0.0257(16) -0.0009(14) 0.0105(13) -0.0049(15)
C3 0.0366(19) 0.063(3) 0.0341(19) 0.0005(17) 0.0133(15) -0.0202(18)
C4 0.050(2) 0.047(2) 0.0306(18) 0.0049(16) 0.0041(16) -0.0266(18)
C5 0.053(2) 0.0264(17) 0.0288(17) 0.0040(13) 0.0021(15) -0.0136(16)
C6 0.0364(17) 0.0251(15) 0.0221(14) 0.0034(12) 0.0020(13) -0.0072(13)
C7 0.041(2) 0.054(2) 0.052(2) -0.0053(19) 0.0235(18) -0.0032(19)
C8 0.076(3) 0.071(3) 0.058(3) 0.013(2) 0.013(2) -0.046(3)
C9 0.0409(19) 0.0280(17) 0.043(2) 0.0023(15) 0.0065(16) 0.0002(15)
C11 0.045(2) 0.043(2) 0.0163(14) -0.0021(13) 0.0073(13) -0.0134(16)
C12 0.0428(19) 0.0342(17) 0.0187(14) 0.0065(13) -0.0030(13) -0.0129(15)
C13 0.0375(19) 0.0366(19) 0.0396(19) 0.0080(16) -0.0063(15) -0.0038(16)
C14 0.0265(17) 0.047(2) 0.045(2) 0.0051(17) 0.0032(15) -0.0086(15)
C15 0.0326(17) 0.0320(17) 0.0269(16) 0.0017(13) 0.0043(13) -0.0130(14)
C16 0.0366(18) 0.0281(16) 0.0260(16) 0.0038(13) 0.0013(13) -0.0104(14)
C17 0.055(2) 0.0279(17) 0.0332(18) -0.0043(14) 0.0026(16) -0.0070(16)
C18 0.063(3) 0.045(2) 0.0277(18) -0.0109(16) 0.0119(17) -0.0078(19)
P1 0.0229(4) 0.0181(3) 0.0181(3) 0.0013(3) 0.0043(3) -0.0004(3)
C21 0.0236(14) 0.0285(15) 0.0202(13) -0.0015(11) 0.0056(11) -0.0006(12)
C22 0.0310(17) 0.0259(16) 0.0342(17) 0.0042(13) 0.0041(14) -0.0008(13)
C23 0.0265(16) 0.0373(19) 0.0395(19) 0.0019(15) -0.0014(14) 0.0029(14)
C24 0.0253(16) 0.043(2) 0.0362(18) -0.0090(15) 0.0055(13) -0.0080(14)
C25 0.0359(18) 0.0283(17) 0.0355(18) -0.0029(14) 0.0081(14) -0.0075(14)
C26 0.0314(16) 0.0267(16) 0.0271(15) 0.0004(12) 0.0045(13) 0.0001(13)
C27 0.0304(15) 0.0205(14) 0.0217(14) 0.0010(11) 0.0082(12) 0.0003(12)
C28 0.0337(17) 0.0413(19) 0.0288(16) -0.0051(14) 0.0032(14) 0.0090(15)
C29 0.038(2) 0.071(3) 0.044(2) -0.015(2) 0.0076(17) 0.019(2)
C30 0.054(2) 0.068(3) 0.040(2) -0.013(2) 0.0207(19) 0.014(2)
C31 0.054(2) 0.061(3) 0.0212(16) -0.0087(16) 0.0086(16) 0.0078(19)
C32 0.0347(18) 0.0430(19) 0.0247(16) -0.0015(14) 0.0052(13) 0.0067(15)
C33 0.0246(14) 0.0223(14) 0.0180(13) 0.0015(11) 0.0001(11) -0.0018(11)
C34 0.0373(17) 0.0246(15) 0.0272(16) 0.0003(12) 0.0102(13) 0.0003(13)
C35 0.0423(19) 0.0254(16) 0.0316(17) -0.0018(14) 0.0048(14) 0.0027(15)
C36 0.0400(18) 0.0226(15) 0.0344(17) 0.0077(13) -0.0027(14) -0.0062(14)
C37 0.0333(17) 0.0333(17) 0.0329(17) 0.0099(14) 0.0073(14) -0.0064(14)
C38 0.0262(15) 0.0296(16) 0.0270(15) 0.0028(12) 0.0064(12) -0.0003(13)

loop_
_atom_type_symbol
_atom_type_description
_atom_type_scat_dispersion_real
_atom_type_scat_dispersion_imag
_atom_type_scat_source
C C 0.0033 0.0016 'International Tables Vol C Tables 4.2.6.8 and 6.1.1.4'
H H 0.0000 0.0000 'International Tables Vol C Tables 4.2.6.8 and 6.1.1.4'
P P 0.1023 0.0942 'International Tables Vol C Tables 4.2.6.8 and 6.1.1.4'
Rh Rh -1.1178 0.9187 'International Tables Vol C Tables 4.2.6.8 and 6.1.1.4'

loop_
_geom_angle_atom_site_label_1
_geom_angle_atom_site_label_2
_geom_angle_atom_site_label_3
_geom_angle
_geom_angle_publ_flag
C1 Rh1 C11 86.91(12) y
C1 Rh1 C12 88.96(12) y
C11 Rh1 C12 36.07(13) y
C1 Rh1 C15 158.74(13) y
C11 Rh1 C15 95.19(12) y
C12 Rh1 C15 80.65(12) y
C1 Rh1 C16 162.63(12) y
C11 Rh1 C16 79.59(12) y
C12 Rh1 C16 86.54(12) y
C15 Rh1 C16 35.66(12) y
C1 Rh1 P1 90.83(8) y
C11 Rh1 P1 160.50(10) y
C12 Rh1 P1 163.34(10) y
C15 Rh1 P1 93.90(9) y
C16 Rh1 P1 98.24(8) y
C6 C1 C2 117.1(3) y
C6 C1 Rh1 122.7(2) y
C2 C1 Rh1 120.0(2) y
C3 C2 C1 120.2(3) y
C3 C2 C7 119.5(3) y
C1 C2 C7 120.3(3) y
C4 C3 C2 122.3(4) y
C5 C4 C3 117.4(3) y
C5 C4 C8 121.2(4) y
C3 C4 C8 121.4(4) y
C4 C5 C6 122.5(3) y
C5 C6 C1 120.5(3) y
C5 C6 C9 118.8(3) y
C1 C6 C9 120.7(3) y
C12 C11 C18 126.0(3) y
C12 C11 Rh1 72.25(18) y
C18 C11 Rh1 109.4(2) y
C11 C12 C13 125.2(3) y
C11 C12 Rh1 71.67(18) y
C13 C12 Rh1 111.7(2) y
C12 C13 C14 112.9(3) y
C15 C14 C13 113.6(3) y
C16 C15 C14 126.5(3) y
C16 C15 Rh1 74.23(19) y
C14 C15 Rh1 106.6(2) y
C15 C16 C17 125.0(3) y
C15 C16 Rh1 70.12(18) y
C17 C16 Rh1 111.4(2) y
C16 C17 C18 113.1(3) y
C11 C18 C17 113.9(3) y
C33 P1 C21 101.64(13) y
C33 P1 C27 102.83(13) y
C21 P1 C27 99.66(13) y
C33 P1 Rh1 111.84(9) y
C21 P1 Rh1 122.78(10) y
C27 P1 Rh1 115.42(10) y
C22 C21 C26 118.5(3) y
C22 C21 P1 123.1(2) y
C26 C21 P1 118.2(2) y
C21 C22 C23 120.2(3) y
C24 C23 C22 120.4(3) y
C23 C24 C25 119.9(3) y
C24 C25 C26 120.4(3) y
C25 C26 C21 120.5(3) y
C28 C27 C32 118.5(3) y
C28 C27 P1 119.8(2) y
C32 C27 P1 121.6(2) y
C29 C28 C27 120.4(3) y
C30 C29 C28 120.4(4) y
C31 C30 C29 120.1(3) y
C30 C31 C32 119.9(3) y
C27 C32 C31 120.7(3) y
C38 C33 C34 118.0(3) y
C38 C33 P1 124.3(2) y
C34 C33 P1 117.7(2) y
C35 C34 C33 121.4(3) y
C34 C35 C36 120.0(3) y
C37 C36 C35 119.7(3) y
C36 C37 C38 120.4(3) y
C33 C38 C37 120.4(3) y

loop_
_geom_bond_atom_site_label_1
_geom_bond_atom_site_label_2
_geom_bond_distance
_geom_bond_publ_flag
Rh1 C1 2.056(3) y
Rh1 C11 2.194(3) y
Rh1 C12 2.201(3) y
Rh1 C15 2.202(3) y
Rh1 C16 2.254(3) y
Rh1 P1 2.3154(8) y
C1 C6 1.403(4) y
C1 C2 1.412(4) y
C2 C3 1.393(5) y
C2 C7 1.499(5) y
C3 C4 1.378(6) y
C4 C5 1.372(6) y
C4 C8 1.517(5) y
C5 C6 1.391(4) y
C6 C9 1.507(5) y
C11 C12 1.361(5) y
C11 C18 1.498(5) y
C12 C13 1.505(5) y
C13 C14 1.527(5) y
C14 C15 1.506(5) y
C15 C16 1.365(5) y
C16 C17 1.516(5) y
C17 C18 1.523(5) y
P1 C33 1.820(3) y
P1 C21 1.837(3) y
P1 C27 1.839(3) y
C21 C22 1.387(4) y
C21 C26 1.393(4) y
C22 C23 1.388(4) y
C23 C24 1.366(5) y
C24 C25 1.374(5) y
C25 C26 1.375(4) y
C27 C28 1.383(4) y
C27 C32 1.384(4) y
C28 C29 1.382(5) y
C29 C30 1.369(5) y
C30 C31 1.366(5) y
C31 C32 1.387(5) y
C33 C38 1.389(4) y
C33 C34 1.392(4) y
C34 C35 1.370(4) y
C35 C36 1.382(5) y
C36 C37 1.368(5) y
C37 C38 1.391(4) y
